data_7013910
loop_
_publ_author_name
'Reddig, Nicole'
'Pursche, Daniel'
'Rompel, Annette'

_publ_section_title
;
 Unique example of flexible phenol coordination in mononuclear
 manganese compounds.
;
_journal_issue 9
_journal_name_full 'Dalton transactions (Cambridge, England : 2003)'
_journal_page_first 1474
_journal_page_last 1480
_journal_paper_doi 10.1039/b316305a
_journal_year 2004
_chemical_formula_sum 'C19 H18 Br3 Mn N3 O'
_chemical_formula_weight 599.03
_chemical_name_common
;
Manganese(ii)-di-chloro-2-(2-pyridylmethyl)(6-methyl-2-
pyridylmethyl) aminomethyl)-4-bromophenolat)
;
_chemical_name_systematic
;
Manganese(II)-di-chloro-2-(2-pyridylmethyl)(6-methyl-2-pyridylmethyl)
aminomethyl)-4-bromophenolat)
;
_space_group_IT_number 61
_symmetry_cell_setting orthorhombic
_symmetry_space_group_name_Hall '-P 2ac 2ab'
_symmetry_space_group_name_H-M 'P b c a'
_atom_sites_solution_hydrogens geom
_atom_sites_solution_primary direct
_atom_sites_solution_secondary difmap
_audit_creation_method SHELXL-97
_cell_angle_alpha 90.00
_cell_angle_beta 90.00
_cell_angle_gamma 90.00
_cell_formula_units_Z 8
_cell_length_a 13.523(3)
_cell_length_b 17.092(3)
_cell_length_c 18.230(4)
_cell_measurement_temperature 213(2)
_cell_volume 4213.6(15)
_computing_cell_refinement 'STOE IPDS software package'
_computing_data_collection 'STOE IPDS software package'
_computing_data_reduction 'STOE IPDS software package'
_computing_structure_refinement 'SHELXL-97 (Sheldrick, 1997)'
_computing_structure_solution 'SHELXS-97 (Sheldrick, 1997)'
_diffrn_ambient_temperature 213(2)
_diffrn_measured_fraction_theta_full 0.986
_diffrn_measured_fraction_theta_max 0.986
_diffrn_measurement_device_type 'STOE IPDS System'
_diffrn_measurement_method phi-scan
_diffrn_radiation_monochromator graphite
_diffrn_radiation_source 'fine-focus sealed tube'
_diffrn_radiation_type MoK\a
_diffrn_radiation_wavelength 0.71073
_diffrn_reflns_av_R_equivalents 0.1594
_diffrn_reflns_av_sigmaI/netI 0.0724
_diffrn_reflns_limit_h_max 16
_diffrn_reflns_limit_h_min -16
_diffrn_reflns_limit_k_max 20
_diffrn_reflns_limit_k_min -20
_diffrn_reflns_limit_l_max 21
_diffrn_reflns_limit_l_min -22
_diffrn_reflns_number 28464
_diffrn_reflns_theta_full 26.00
_diffrn_reflns_theta_max 26.00
_diffrn_reflns_theta_min 4.38
_exptl_absorpt_coefficient_mu 6.330
_exptl_absorpt_correction_type 'DECAY, STOE IPDS software package'
_exptl_crystal_colour colourless
_exptl_crystal_density_diffrn 1.889
_exptl_crystal_density_meas ?
_exptl_crystal_density_method .
_exptl_crystal_description blocks
_exptl_crystal_F_000 2328
_exptl_crystal_size_max 0.44
_exptl_crystal_size_mid 0.36
_exptl_crystal_size_min 0.28
_refine_diff_density_max 1.160
_refine_diff_density_min -0.983
_refine_diff_density_rms 0.144
_refine_ls_extinction_method none
_refine_ls_goodness_of_fit_ref 1.059
_refine_ls_hydrogen_treatment constr
_refine_ls_matrix_type full
_refine_ls_number_parameters 244
_refine_ls_number_reflns 4079
_refine_ls_number_restraints 0
_refine_ls_restrained_S_all 1.059
_refine_ls_R_factor_all 0.1201
_refine_ls_R_factor_gt 0.0672
_refine_ls_shift/su_max 0.011
_refine_ls_shift/su_mean 0.001
_refine_ls_structure_factor_coef Fsqd
_refine_ls_weighting_details 'calc w=1/[\s^2^(Fo^2^)+(0.0610P)^2^+23.5579P] where P=(Fo^2^+2Fc^2^)/3'
_refine_ls_weighting_scheme calc
_refine_ls_wR_factor_gt 0.1340
_refine_ls_wR_factor_ref 0.1669
_reflns_number_gt 2451
_reflns_number_total 4079
_reflns_threshold_expression >2sigma(I)
_cod_data_source_file b316305a.txt
_cod_data_source_block pbca
_cod_original_sg_symbol_H-M Pbca
_cod_database_code 7013910

loop_
_symmetry_equiv_pos_as_xyz
'x, y, z'
'-x+1/2, -y, z+1/2'
'-x, y+1/2, -z+1/2'
'x+1/2, -y+1/2, -z'
'-x, -y, -z'
'x-1/2, y, -z-1/2'
'x, -y-1/2, z-1/2'
'-x-1/2, y-1/2, z'

loop_
_atom_site_label
_atom_site_type_symbol
_atom_site_fract_x
_atom_site_fract_y
_atom_site_fract_z
_atom_site_U_iso_or_equiv
_atom_site_adp_type
_atom_site_occupancy
_atom_site_symmetry_multiplicity
_atom_site_calc_flag
_atom_site_refinement_flags
_atom_site_disorder_assembly
_atom_site_disorder_group
Mn1 Mn 0.27906(10) 0.27326(7) 0.54100(6) 0.0366(3) Uani 1 1 d . . .
Br1 Br 0.11575(7) 0.22290(6) 0.60271(4) 0.0483(3) Uani 1 1 d . . .
Br2 Br 0.36384(9) 0.14723(6) 0.50049(6) 0.0615(3) Uani 1 1 d . . .
N1 N 0.2386(5) 0.4045(4) 0.5606(3) 0.0361(16) Uani 1 1 d . . .
N2 N 0.2079(5) 0.3152(4) 0.4390(3) 0.0397(17) Uani 1 1 d . . .
N3 N 0.3355(5) 0.3033(4) 0.6518(3) 0.0380(16) Uani 1 1 d . . .
O1 O 0.4253(5) 0.3356(3) 0.4953(3) 0.0455(15) Uani 1 1 d . . .
H1C H 0.4642 0.2996 0.4855 0.068 Uiso 1 1 calc R . .
C1 C 0.1457(8) 0.4149(5) 0.5199(5) 0.051(2) Uani 1 1 d . . .
H1A H 0.1300 0.4707 0.5163 0.061 Uiso 1 1 calc R . .
H1B H 0.0917 0.3889 0.5461 0.061 Uiso 1 1 calc R . .
C2 C 0.1550(7) 0.3810(6) 0.4446(5) 0.047(2) Uani 1 1 d . . .
C3 C 0.1103(9) 0.4149(8) 0.3828(7) 0.074(4) Uani 1 1 d . . .
H3A H 0.0751 0.4622 0.3867 0.088 Uiso 1 1 calc R . .
C4 C 0.1195(10) 0.3772(10) 0.3157(6) 0.081(4) Uani 1 1 d . . .
H4A H 0.0873 0.3971 0.2740 0.098 Uiso 1 1 calc R . .
C5 C 0.1748(10) 0.3119(9) 0.3108(6) 0.079(4) Uani 1 1 d . . .
H5A H 0.1838 0.2870 0.2653 0.095 Uiso 1 1 calc R . .
C6 C 0.2178(8) 0.2821(7) 0.3730(5) 0.057(3) Uani 1 1 d . . .
H6A H 0.2559 0.2363 0.3691 0.068 Uiso 1 1 calc R . .
C7 C 0.2245(7) 0.4133(5) 0.6405(4) 0.042(2) Uani 1 1 d . . .
H7A H 0.1587 0.3940 0.6540 0.051 Uiso 1 1 calc R . .
H7B H 0.2280 0.4688 0.6535 0.051 Uiso 1 1 calc R . .
C8 C 0.3020(7) 0.3687(5) 0.6829(4) 0.041(2) Uani 1 1 d . . .
C9 C 0.3355(8) 0.3944(6) 0.7514(5) 0.054(3) Uani 1 1 d . . .
H9A H 0.3122 0.4412 0.7723 0.065 Uiso 1 1 calc R . .
C10 C 0.4038(9) 0.3485(8) 0.7866(5) 0.066(3) Uani 1 1 d . . .
H10A H 0.4273 0.3638 0.8330 0.080 Uiso 1 1 calc R . .
C11 C 0.4384(9) 0.2811(7) 0.7558(5) 0.067(3) Uani 1 1 d . . .
H11A H 0.4856 0.2499 0.7798 0.080 Uiso 1 1 calc R . .
C12 C 0.4018(8) 0.2608(6) 0.6888(5) 0.056(3) Uani 1 1 d . . .
H12A H 0.4246 0.2142 0.6673 0.067 Uiso 1 1 calc R . .
C13 C 0.3122(6) 0.4629(5) 0.5329(5) 0.0388(19) Uani 1 1 d . . .
H13A H 0.3153 0.4591 0.4793 0.047 Uiso 1 1 calc R . .
H13B H 0.2890 0.5155 0.5453 0.047 Uiso 1 1 calc R . .
C14 C 0.4134(6) 0.4523(4) 0.5631(4) 0.0341(19) Uani 1 1 d . . .
C15 C 0.4555(7) 0.5060(5) 0.6107(5) 0.042(2) Uani 1 1 d . . .
H15A H 0.4201 0.5508 0.6251 0.050 Uiso 1 1 calc R . .
C16 C 0.5507(7) 0.4929(5) 0.6368(4) 0.040(2) Uani 1 1 d . . .
C17 C 0.6044(7) 0.4299(5) 0.6151(4) 0.044(2) Uani 1 1 d . . .
H17A H 0.6691 0.4228 0.6327 0.053 Uiso 1 1 calc R . .
C18 C 0.5644(7) 0.3768(5) 0.5675(5) 0.042(2) Uani 1 1 d . . .
H18A H 0.6012 0.3329 0.5526 0.050 Uiso 1 1 calc R . .
C19 C 0.4703(7) 0.3880(4) 0.5417(4) 0.0343(19) Uani 1 1 d . . .
Br3 Br 0.60762(9) 0.56709(7) 0.70154(7) 0.0711(4) Uani 1 1 d . . .

loop_
_atom_site_aniso_label
_atom_site_aniso_U_11
_atom_site_aniso_U_22
_atom_site_aniso_U_33
_atom_site_aniso_U_23
_atom_site_aniso_U_13
_atom_site_aniso_U_12
Mn1 0.0488(8) 0.0344(6) 0.0266(6) 0.0008(5) -0.0012(5) -0.0027(6)
Br1 0.0560(6) 0.0540(5) 0.0348(4) -0.0022(4) 0.0063(4) -0.0137(5)
Br2 0.0726(8) 0.0394(5) 0.0726(7) -0.0036(5) 0.0143(6) 0.0038(5)
N1 0.042(4) 0.040(4) 0.026(3) 0.008(3) -0.004(3) 0.001(3)
N2 0.036(4) 0.051(4) 0.032(4) 0.001(3) -0.006(3) -0.008(4)
N3 0.045(4) 0.042(4) 0.027(3) 0.006(3) -0.001(3) -0.005(3)
O1 0.057(4) 0.041(3) 0.039(3) -0.008(3) 0.006(3) -0.003(3)
C1 0.064(7) 0.033(5) 0.055(6) 0.010(4) -0.003(5) 0.002(4)
C2 0.037(5) 0.053(6) 0.050(5) 0.015(4) -0.002(4) -0.011(4)
C3 0.057(7) 0.086(8) 0.078(8) 0.039(7) -0.021(6) -0.008(6)
C4 0.070(9) 0.129(12) 0.045(7) 0.029(7) -0.026(6) -0.025(8)
C5 0.071(9) 0.133(12) 0.033(5) 0.003(6) -0.012(5) -0.037(9)
C6 0.052(6) 0.081(7) 0.038(5) -0.007(5) -0.005(4) -0.015(6)
C7 0.043(6) 0.046(5) 0.038(4) -0.006(4) 0.012(4) -0.004(4)
C8 0.047(6) 0.050(5) 0.027(4) -0.004(4) 0.010(4) -0.011(4)
C9 0.069(7) 0.064(6) 0.029(4) -0.004(4) 0.004(4) -0.017(5)
C10 0.065(8) 0.102(9) 0.031(5) 0.004(5) -0.009(5) -0.036(7)
C11 0.070(8) 0.090(8) 0.040(5) 0.020(6) -0.014(5) -0.009(7)
C12 0.059(7) 0.062(6) 0.046(5) 0.016(5) -0.002(5) -0.005(5)
C13 0.039(5) 0.036(4) 0.041(5) 0.009(4) -0.005(4) -0.003(4)
C14 0.044(5) 0.022(4) 0.036(4) 0.007(3) 0.010(3) -0.003(3)
C15 0.058(6) 0.027(4) 0.041(5) -0.001(4) 0.003(4) -0.003(4)
C16 0.054(6) 0.037(5) 0.028(4) -0.005(3) 0.003(4) -0.012(4)
C17 0.048(6) 0.046(5) 0.039(5) 0.001(4) 0.000(4) 0.001(4)
C18 0.042(6) 0.041(5) 0.042(5) 0.003(4) -0.001(4) 0.007(4)
C19 0.046(5) 0.031(4) 0.026(4) 0.002(3) 0.002(3) -0.012(4)
Br3 0.0619(7) 0.0724(7) 0.0791(8) -0.0332(6) -0.0081(6) -0.0089(6)

loop_
_atom_type_symbol
_atom_type_description
_atom_type_scat_dispersion_real
_atom_type_scat_dispersion_imag
_atom_type_scat_source
C C 0.0033 0.0016 'International Tables Vol C Tables 4.2.6.8 and 6.1.1.4'
H H 0.0000 0.0000 'International Tables Vol C Tables 4.2.6.8 and 6.1.1.4'
N N 0.0061 0.0033 'International Tables Vol C Tables 4.2.6.8 and 6.1.1.4'
O O 0.0106 0.0060 'International Tables Vol C Tables 4.2.6.8 and 6.1.1.4'
Mn Mn 0.3368 0.7283 'International Tables Vol C Tables 4.2.6.8 and 6.1.1.4'
Br Br -0.2901 2.4595 'International Tables Vol C Tables 4.2.6.8 and 6.1.1.4'

loop_
_geom_angle_atom_site_label_1
_geom_angle_atom_site_label_2
_geom_angle_atom_site_label_3
_geom_angle
_geom_angle_site_symmetry_1
_geom_angle_site_symmetry_3
_geom_angle_publ_flag
N2 Mn1 N3 147.1(3) . . ?
N2 Mn1 N1 73.5(2) . . ?
N3 Mn1 N1 73.7(2) . . ?
N2 Mn1 O1 85.5(2) . . ?
N3 Mn1 O1 86.0(2) . . ?
N1 Mn1 O1 79.6(2) . . ?
N2 Mn1 Br2 103.0(2) . . ?
N3 Mn1 Br2 107.72(19) . . ?
N1 Mn1 Br2 163.91(18) . . ?
O1 Mn1 Br2 84.48(15) . . ?
N2 Mn1 Br1 95.78(19) . . ?
N3 Mn1 Br1 88.57(18) . . ?
N1 Mn1 Br1 92.99(18) . . ?
O1 Mn1 Br1 171.81(15) . . ?
Br2 Mn1 Br1 103.04(6) . . ?
C1 N1 C7 112.1(7) . . ?
C1 N1 C13 108.5(6) . . ?
C7 N1 C13 110.5(6) . . ?
C1 N1 Mn1 103.8(5) . . ?
C7 N1 Mn1 106.2(5) . . ?
C13 N1 Mn1 115.6(5) . . ?
C6 N2 C2 118.7(8) . . ?
C6 N2 Mn1 125.1(7) . . ?
C2 N2 Mn1 116.1(6) . . ?
C8 N3 C12 118.0(8) . . ?
C8 N3 Mn1 117.7(6) . . ?
C12 N3 Mn1 124.4(6) . . ?
C19 O1 Mn1 116.2(5) . . ?
N1 C1 C2 110.2(8) . . ?
N2 C2 C3 121.0(10) . . ?
N2 C2 C1 116.2(8) . . ?
C3 C2 C1 122.7(10) . . ?
C4 C3 C2 118.5(12) . . ?
C5 C4 C3 119.6(11) . . ?
C4 C5 C6 119.2(11) . . ?
N2 C6 C5 123.0(12) . . ?
N1 C7 C8 111.3(7) . . ?
N3 C8 C9 122.2(9) . . ?
N3 C8 C7 116.2(7) . . ?
C9 C8 C7 121.5(8) . . ?
C10 C9 C8 117.1(10) . . ?
C11 C10 C9 121.4(9) . . ?
C12 C11 C10 117.4(11) . . ?
N3 C12 C11 123.9(11) . . ?
C14 C13 N1 114.0(6) . . ?
C15 C14 C19 118.0(8) . . ?
C15 C14 C13 122.0(7) . . ?
C19 C14 C13 120.0(7) . . ?
C14 C15 C16 119.2(8) . . ?
C17 C16 C15 121.5(8) . . ?
C17 C16 Br3 119.7(7) . . ?
C15 C16 Br3 118.8(7) . . ?
C16 C17 C18 120.0(9) . . ?
C17 C18 C19 119.6(8) . . ?
C18 C19 O1 122.2(8) . . ?
C18 C19 C14 121.7(8) . . ?
O1 C19 C14 116.1(8) . . ?

loop_
_geom_bond_atom_site_label_1
_geom_bond_atom_site_label_2
_geom_bond_distance
_geom_bond_site_symmetry_2
_geom_bond_publ_flag
Mn1 N2 2.213(7) . ?
Mn1 N3 2.219(6) . ?
Mn1 N1 2.337(7) . ?
Mn1 O1 2.396(6) . ?
Mn1 Br2 2.5495(17) . ?
Mn1 Br1 2.6236(16) . ?
N1 C1 1.469(12) . ?
N1 C7 1.476(10) . ?
N1 C13 1.497(10) . ?
N2 C6 1.335(11) . ?
N2 C2 1.337(12) . ?
N3 C8 1.333(11) . ?
N3 C12 1.336(12) . ?
O1 C19 1.374(9) . ?
C1 C2 1.494(13) . ?
C2 C3 1.405(13) . ?
C3 C4 1.388(18) . ?
C4 C5 1.346(19) . ?
C5 C6 1.374(15) . ?
C7 C8 1.510(13) . ?
C8 C9 1.399(12) . ?
C9 C10 1.373(16) . ?
C10 C11 1.364(17) . ?
C11 C12 1.363(14) . ?
C13 C14 1.487(12) . ?
C14 C15 1.385(11) . ?
C14 C19 1.398(11) . ?
C15 C16 1.391(13) . ?
C16 C17 1.359(12) . ?
C16 Br3 1.895(8) . ?
C17 C18 1.366(12) . ?
C18 C19 1.370(12) . ?
